data_7111036
loop_
_publ_author_name
'Smith, Graham'
'Wermuth, Urs D.'
'White, Jonathan M.'

_publ_section_title
;
 Molecular recognition involving Kemp&#x2019;s triacid: selectivity
 towards the 8-substituted quinoline system as seen in the cocrystalline
 adducts with 8-aminoquinoline and 8-hydroxyquinoline
;
_journal_issue 23
_journal_name_full 'Chemical Communications'
_journal_page_first 2349
_journal_paper_doi 10.1039/b004945j
_journal_year 2000
_chemical_formula_moiety ' (C12 H18 O6)2 (C9 H7 N1 O1)2   '
_chemical_formula_sum 'C21 H25 N O7'
_chemical_formula_weight 403.4
_chemical_name_common
;
Kemp's triacid: 8-hydroxyquinoline (1:1)   
;
_chemical_name_systematic
;
(cis-cis-1,3,5-trimethylcyclohexane-1,3,5-tricarboxylic
acid)(quinolin-8-ol)
;
_space_group_IT_number 2
_symmetry_space_group_name_Hall '-P 1'
_symmetry_space_group_name_H-M 'P -1'
_atom_sites_solution_hydrogens geom
_atom_sites_solution_primary direct
_atom_sites_solution_secondary difmap
_audit_creation_method SHELXL-97
_cell_angle_alpha 99.060(18)
_cell_angle_beta 103.640(13)
_cell_angle_gamma 102.910(13)
_cell_formula_units_Z 2
_cell_length_a 8.6620(10)
_cell_length_b 10.413(2)
_cell_length_c 14.153(2)
_cell_measurement_temperature 293(2)
_cell_volume 1179.1(3)
_computing_structure_refinement 'SHELXL-97 (Sheldrick, 1997)'
_computing_structure_solution 'SHELXS-97 (Sheldrick, 1990)'
_diffrn_ambient_temperature 293(2)
_diffrn_measured_fraction_theta_full 0.998
_diffrn_measured_fraction_theta_max 0.998
_diffrn_measurement_device_type 'Enraf-Nonius CAD 4 '
_diffrn_radiation_monochromator graphite
_diffrn_radiation_source 'fine-focus sealed tube'
_diffrn_radiation_type CuK\a
_diffrn_radiation_wavelength 1.54180
_diffrn_reflns_av_R_equivalents 0.0113
_diffrn_reflns_av_sigmaI/netI 0.0168
_diffrn_reflns_limit_h_max 0
_diffrn_reflns_limit_h_min -10
_diffrn_reflns_limit_k_max 13
_diffrn_reflns_limit_k_min -12
_diffrn_reflns_limit_l_max 17
_diffrn_reflns_limit_l_min -17
_diffrn_reflns_number 5164
_diffrn_reflns_theta_full 74.86
_diffrn_reflns_theta_max 74.86
_diffrn_reflns_theta_min 3.30
_diffrn_standards_interval_count 200
_diffrn_standards_number 3
_exptl_absorpt_coefficient_mu 0.616
_exptl_crystal_colour 'pale yellow '
_exptl_crystal_density_diffrn 1.136
_exptl_crystal_density_method 'not measured'
_exptl_crystal_description Prisms
_exptl_crystal_F_000 428
_exptl_crystal_size_max 0.50
_exptl_crystal_size_mid 0.50
_exptl_crystal_size_min 0.40
_refine_diff_density_max 0.322
_refine_diff_density_min -0.596
_refine_diff_density_rms 0.064
_refine_ls_extinction_coef 0.0018(6)
_refine_ls_extinction_expression Fc^*^=kFc[1+0.001xFc^2^\l^3^/sin(2\q)]^-1/4^
_refine_ls_extinction_method SHELXL
_refine_ls_goodness_of_fit_ref 1.510
_refine_ls_hydrogen_treatment mixed
_refine_ls_matrix_type full
_refine_ls_number_parameters 297
_refine_ls_number_reflns 4832
_refine_ls_number_restraints 0
_refine_ls_restrained_S_all 1.510
_refine_ls_R_factor_all 0.0650
_refine_ls_R_factor_gt 0.0605
_refine_ls_shift/su_max 0.317
_refine_ls_shift/su_mean 0.007
_refine_ls_structure_factor_coef Fsqd
_refine_ls_weighting_details 'calc w=1/[\s^2^(Fo^2^)+(0.0619P)^2^+0.2606P] where P=(Fo^2^+2Fc^2^)/3'
_refine_ls_weighting_scheme calc
_refine_ls_wR_factor_gt 0.1637
_refine_ls_wR_factor_ref 0.1676
_reflns_number_gt 4306
_reflns_number_total 4832
_reflns_threshold_expression >2sigma(I)
_cod_data_source_file b004945jsup1.cif
_cod_data_source_block Compound_2
_cod_depositor_comments
;

2018-03-14
Z value and formula fixed to values more according to usual
chemical conventions.                 miguel
;
_cod_original_formula_sum 'C42 H50 N2 O14'
_cod_original_formula_weight 806.8
_cod_original_formula_units_Z 1
_cod_original_sg_symbol_H-M P-1
_cod_database_code 7111036

loop_
_symmetry_equiv_pos_as_xyz
'x, y, z'
'-x, -y, -z'

loop_
_atom_site_label
_atom_site_type_symbol
_atom_site_fract_x
_atom_site_fract_y
_atom_site_fract_z
_atom_site_U_iso_or_equiv
_atom_site_adp_type
_atom_site_occupancy
_atom_site_symmetry_multiplicity
_atom_site_calc_flag
_atom_site_refinement_flags
O1 O -0.09876(19) 0.61122(15) 0.60092(11) 0.0495(4) Uani 1 1 d .
O2 O -0.06831(18) 0.42666(14) 0.65410(10) 0.0465(4) Uani 1 1 d .
O3 O 0.1231(2) 0.24324(15) 0.73501(12) 0.0517(4) Uani 1 1 d .
O4 O -0.0566(2) 0.26423(17) 0.81738(14) 0.0641(5) Uani 1 1 d .
O5 O 0.28926(18) 0.36984(14) 0.63337(10) 0.0455(3) Uani 1 1 d .
O6 O 0.23559(18) 0.54204(15) 0.57009(10) 0.0455(3) Uani 1 1 d .
O7 O -0.47049(19) 0.31361(16) 0.56252(12) 0.0533(4) Uani 1 1 d .
O9 O 0.3581(4) 0.6647(4) 1.2054(3) 0.1364(11) Uani 1 1 d .
C1 C 0.0695(2) 0.63984(18) 0.76666(13) 0.0368(4) Uani 1 1 d .
C2 C 0.0757(2) 0.5641(2) 0.85210(13) 0.0399(4) Uani 1 1 d .
H2A H -0.0369 0.5187 0.8485 0.048 Uiso 1 1 calc R
H2B H 0.1199 0.6311 0.9145 0.048 Uiso 1 1 calc R
C3 C 0.1756(2) 0.4586(2) 0.85729(13) 0.0388(4) Uani 1 1 d .
C4 C 0.3393(2) 0.5104(2) 0.83287(13) 0.0384(4) Uani 1 1 d .
H4A H 0.4167 0.5710 0.8927 0.046 Uiso 1 1 calc R
H4B H 0.3825 0.4335 0.8185 0.046 Uiso 1 1 calc R
C5 C 0.3392(2) 0.58378(19) 0.74703(13) 0.0356(4) Uani 1 1 d .
C6 C 0.2451(2) 0.69101(18) 0.75666(14) 0.0371(4) Uani 1 1 d .
H6A H 0.2374 0.7303 0.6985 0.045 Uiso 1 1 calc R
H6B H 0.3088 0.7624 0.8146 0.045 Uiso 1 1 calc R
C7 C -0.0406(2) 0.54866(18) 0.66827(13) 0.0354(4) Uani 1 1 d .
C8 C 0.0692(3) 0.3170(2) 0.79902(15) 0.0438(4) Uani 1 1 d .
C9 C 0.2801(2) 0.49137(19) 0.64228(13) 0.0351(4) Uani 1 1 d .
C10 C 0.0030(3) 0.7623(2) 0.79177(17) 0.0513(5) Uani 1 1 d .
H10A H 0.0729 0.8199 0.8540 0.077 Uiso 1 1 calc R
H10B H -0.1071 0.7316 0.7971 0.077 Uiso 1 1 calc R
H10C H 0.0016 0.8117 0.7399 0.077 Uiso 1 1 calc R
C11 C 0.2201(3) 0.4423(3) 0.96629(16) 0.0565(6) Uani 1 1 d .
H11A H 0.2877 0.5269 1.0093 0.085 Uiso 1 1 calc R
H11B H 0.2796 0.3750 0.9718 0.085 Uiso 1 1 calc R
H11C H 0.1208 0.4149 0.9856 0.085 Uiso 1 1 calc R
C12 C 0.5206(2) 0.6550(2) 0.75635(17) 0.0516(5) Uani 1 1 d .
H12A H 0.5811 0.5888 0.7504 0.077 Uiso 1 1 calc R
H12B H 0.5690 0.7169 0.8201 0.077 Uiso 1 1 calc R
H12C H 0.5244 0.7037 0.7043 0.077 Uiso 1 1 calc R
C13 C -0.1178(2) 0.1635(2) 0.48524(15) 0.0406(4) Uani 1 1 d .
H13 H -0.0087 0.2072 0.5208 0.049 Uiso 1 1 calc R
C14 C -0.1535(2) 0.0496(2) 0.40982(16) 0.0433(4) Uani 1 1 d .
H14 H -0.0689 0.0159 0.3954 0.052 Uiso 1 1 calc R
C15 C -0.3145(2) -0.0129(2) 0.35665(15) 0.0425(4) Uani 1 1 d .
H15 H -0.3390 -0.0888 0.3056 0.051 Uiso 1 1 calc R
C16 C -0.4436(2) 0.03739(18) 0.37898(14) 0.0362(4) Uani 1 1 d .
C17 C -0.6111(2) -0.0206(2) 0.32692(16) 0.0458(5) Uani 1 1 d .
H17 H -0.6423 -0.0972 0.2756 0.055 Uiso 1 1 calc R
C18 C -0.7275(2) 0.0360(2) 0.35213(17) 0.0472(5) Uani 1 1 d .
H18 H -0.8380 -0.0019 0.3169 0.057 Uiso 1 1 calc R
C19 C -0.6840(2) 0.1498(2) 0.42976(16) 0.0435(4) Uani 1 1 d .
H19 H -0.7659 0.1870 0.4447 0.052 Uiso 1 1 calc R
C20 C -0.5230(2) 0.20780(19) 0.48437(14) 0.0373(4) Uani 1 1 d .
C21 C -0.4000(2) 0.15194(17) 0.45729(13) 0.0333(4) Uani 1 1 d .
N1 N -0.23801(18) 0.21021(16) 0.50685(12) 0.0353(3) Uani 1 1 d .
H1 H -0.163(4) 0.540(3) 0.538(3) 0.088(10) Uiso 1 1 d .
H7 H -0.583(8) 0.327(7) 0.559(5) 0.24(3) Uiso 1 1 d .
H20 H -0.207(3) 0.279(2) 0.5507(17) 0.037(5) Uiso 1 1 d .
H3 H 0.217(5) 0.318(5) 0.721(3) 0.135(15) Uiso 1 1 d .

loop_
_atom_site_aniso_label
_atom_site_aniso_U_11
_atom_site_aniso_U_22
_atom_site_aniso_U_33
_atom_site_aniso_U_23
_atom_site_aniso_U_13
_atom_site_aniso_U_12
O1 0.0566(9) 0.0471(8) 0.0416(7) 0.0048(6) 0.0041(6) 0.0219(7)
O2 0.0499(8) 0.0389(7) 0.0422(7) 0.0012(6) 0.0027(6) 0.0115(6)
O3 0.0618(9) 0.0411(7) 0.0564(9) 0.0080(6) 0.0241(7) 0.0166(7)
O4 0.0554(9) 0.0595(10) 0.0787(12) 0.0154(8) 0.0337(9) 0.0027(8)
O5 0.0534(8) 0.0494(8) 0.0467(7) 0.0103(6) 0.0266(6) 0.0269(6)
O6 0.0531(8) 0.0502(8) 0.0344(7) 0.0081(6) 0.0119(6) 0.0175(6)
O7 0.0441(8) 0.0548(9) 0.0607(9) -0.0073(7) 0.0224(7) 0.0187(7)
O9 0.140(3) 0.134(3) 0.145(3) 0.018(2) 0.057(2) 0.048(2)
C1 0.0350(9) 0.0381(9) 0.0368(9) 0.0003(7) 0.0111(7) 0.0134(7)
C2 0.0387(9) 0.0478(10) 0.0334(9) 0.0006(7) 0.0158(7) 0.0120(8)
C3 0.0383(9) 0.0478(10) 0.0333(9) 0.0098(7) 0.0147(7) 0.0124(8)
C4 0.0305(8) 0.0504(10) 0.0345(9) 0.0089(7) 0.0086(7) 0.0120(7)
C5 0.0273(8) 0.0430(9) 0.0358(9) 0.0068(7) 0.0100(6) 0.0087(7)
C6 0.0369(9) 0.0352(9) 0.0358(9) 0.0021(7) 0.0098(7) 0.0073(7)
C7 0.0299(8) 0.0415(9) 0.0364(9) 0.0030(7) 0.0115(7) 0.0148(7)
C8 0.0467(10) 0.0446(10) 0.0441(10) 0.0131(8) 0.0178(8) 0.0130(8)
C9 0.0275(8) 0.0453(10) 0.0359(9) 0.0061(7) 0.0151(7) 0.0125(7)
C10 0.0520(12) 0.0503(11) 0.0509(11) -0.0038(9) 0.0131(9) 0.0242(9)
C11 0.0629(13) 0.0740(15) 0.0380(11) 0.0183(10) 0.0187(10) 0.0201(12)
C12 0.0311(9) 0.0652(13) 0.0549(12) 0.0131(10) 0.0138(8) 0.0046(9)
C13 0.0294(8) 0.0451(10) 0.0509(11) 0.0121(8) 0.0153(7) 0.0124(7)
C14 0.0387(10) 0.0474(10) 0.0540(11) 0.0111(9) 0.0234(8) 0.0208(8)
C15 0.0457(10) 0.0392(9) 0.0471(10) 0.0030(8) 0.0208(8) 0.0168(8)
C16 0.0349(9) 0.0354(9) 0.0417(9) 0.0076(7) 0.0158(7) 0.0115(7)
C17 0.0396(10) 0.0439(10) 0.0486(11) 0.0001(8) 0.0122(8) 0.0080(8)
C18 0.0302(9) 0.0548(12) 0.0548(12) 0.0112(9) 0.0117(8) 0.0090(8)
C19 0.0337(9) 0.0516(11) 0.0543(11) 0.0143(9) 0.0210(8) 0.0188(8)
C20 0.0362(9) 0.0385(9) 0.0434(9) 0.0075(7) 0.0201(7) 0.0145(7)
C21 0.0304(8) 0.0346(8) 0.0393(9) 0.0087(7) 0.0150(7) 0.0117(7)
N1 0.0318(7) 0.0343(8) 0.0397(8) 0.0029(6) 0.0135(6) 0.0088(6)

loop_
_atom_type_symbol
_atom_type_description
_atom_type_scat_dispersion_real
_atom_type_scat_dispersion_imag
_atom_type_scat_source
C C 0.0181 0.0091 'International Tables Vol C Tables 4.2.6.8 and 6.1.1.4'
H H 0.0000 0.0000 'International Tables Vol C Tables 4.2.6.8 and 6.1.1.4'
N N 0.0311 0.0180 'International Tables Vol C Tables 4.2.6.8 and 6.1.1.4'
O O 0.0492 0.0322 'International Tables Vol C Tables 4.2.6.8 and 6.1.1.4'

loop_
_geom_angle_atom_site_label_1
_geom_angle_atom_site_label_2
_geom_angle_atom_site_label_3
_geom_angle
C7 O1 H1 107.1(18)
C8 O3 H3 102(3)
C20 O7 H7 95(4)
C7 C1 C10 109.58(15)
C7 C1 C2 111.18(15)
C10 C1 C2 108.78(15)
C7 C1 C6 108.95(14)
C10 C1 C6 108.68(16)
C2 C1 C6 109.63(15)
C1 C2 C3 118.61(14)
C1 C2 H2A 107.7
C3 C2 H2A 107.7
C1 C2 H2B 107.7
C3 C2 H2B 107.7
H2A C2 H2B 107.1
C8 C3 C4 116.35(16)
C8 C3 C2 111.79(16)
C4 C3 C2 110.54(16)
C8 C3 C11 103.14(17)
C4 C3 C11 107.00(16)
C2 C3 C11 107.27(16)
C5 C4 C3 118.87(15)
C5 C4 H4A 107.6
C3 C4 H4A 107.6
C5 C4 H4B 107.6
C3 C4 H4B 107.6
H4A C4 H4B 107.0
C6 C5 C4 109.72(14)
C6 C5 C9 112.36(14)
C4 C5 C9 115.14(15)
C6 C5 C12 108.64(16)
C4 C5 C12 107.53(15)
C9 C5 C12 102.97(15)
C5 C6 C1 115.30(15)
C5 C6 H6A 108.4
C1 C6 H6A 108.4
C5 C6 H6B 108.4
C1 C6 H6B 108.4
H6A C6 H6B 107.5
O2 C7 O1 123.40(17)
O2 C7 C1 121.42(16)
O1 C7 C1 115.16(16)
O4 C8 O3 118.1(2)
O4 C8 C3 121.15(19)
O3 C8 C3 120.28(17)
O6 C9 O5 123.46(17)
O6 C9 C5 117.85(16)
O5 C9 C5 118.52(16)
C1 C10 H10A 109.5
C1 C10 H10B 109.5
H10A C10 H10B 109.5
C1 C10 H10C 109.5
H10A C10 H10C 109.5
H10B C10 H10C 109.5
C3 C11 H11A 109.5
C3 C11 H11B 109.5
H11A C11 H11B 109.5
C3 C11 H11C 109.5
H11A C11 H11C 109.5
H11B C11 H11C 109.5
C5 C12 H12A 109.5
C5 C12 H12B 109.5
H12A C12 H12B 109.5
C5 C12 H12C 109.5
H12A C12 H12C 109.5
H12B C12 H12C 109.5
N1 C13 C14 120.33(18)
N1 C13 H13 119.8
C14 C13 H13 119.8
C15 C14 C13 119.49(17)
C15 C14 H14 120.3
C13 C14 H14 120.3
C14 C15 C16 120.39(17)
C14 C15 H15 119.8
C16 C15 H15 119.8
C17 C16 C21 119.01(16)
C17 C16 C15 123.47(18)
C21 C16 C15 117.53(17)
C18 C17 C16 119.63(18)
C18 C17 H17 120.2
C16 C17 H17 120.2
C17 C18 C19 121.28(18)
C17 C18 H18 119.4
C19 C18 H18 119.4
C20 C19 C18 121.27(17)
C20 C19 H19 119.4
C18 C19 H19 119.4
O7 C20 C19 125.42(16)
O7 C20 C21 116.54(16)
C19 C20 C21 118.04(17)
N1 C21 C16 119.40(15)
N1 C21 C20 119.87(16)
C16 C21 C20 120.73(16)
C13 N1 C21 122.85(17)
C13 N1 H20 114.5(16)
C21 N1 H20 122.6(15)

loop_
_geom_bond_atom_site_label_1
_geom_bond_atom_site_label_2
_geom_bond_distance
O1 C7 1.305(2)
O1 H1 1.02(4)
O2 C7 1.214(2)
O3 C8 1.330(2)
O3 H3 1.07(5)
O4 C8 1.212(2)
O5 C9 1.274(2)
O6 C9 1.243(2)
O7 C20 1.341(2)
O7 H7 1.00(7)
C1 C7 1.518(2)
C1 C10 1.538(2)
C1 C2 1.542(3)
C1 C6 1.543(2)
C2 C3 1.543(3)
C2 H2A 0.9700
C2 H2B 0.9700
C3 C8 1.535(3)
C3 C4 1.539(2)
C3 C11 1.545(3)
C4 C5 1.534(3)
C4 H4A 0.9700
C4 H4B 0.9700
C5 C6 1.530(2)
C5 C9 1.536(2)
C5 C12 1.545(2)
C6 H6A 0.9700
C6 H6B 0.9700
C10 H10A 0.9600
C10 H10B 0.9600
C10 H10C 0.9600
C11 H11A 0.9600
C11 H11B 0.9600
C11 H11C 0.9600
C12 H12A 0.9600
C12 H12B 0.9600
C12 H12C 0.9600
C13 N1 1.320(2)
C13 C14 1.387(3)
C13 H13 0.9300
C14 C15 1.371(3)
C14 H14 0.9300
C15 C16 1.414(2)
C15 H15 0.9300
C16 C17 1.406(3)
C16 C21 1.407(2)
C17 C18 1.364(3)
C17 H17 0.9300
C18 C19 1.396(3)
C18 H18 0.9300
C19 C20 1.369(3)
C19 H19 0.9300
C20 C21 1.422(2)
C21 N1 1.360(2)
N1 H20 0.82(2)

loop_
_geom_torsion_atom_site_label_1
_geom_torsion_atom_site_label_2
_geom_torsion_atom_site_label_3
_geom_torsion_atom_site_label_4
_geom_torsion
C7 C1 C2 C3 73.6(2)
C10 C1 C2 C3 -165.61(17)
C6 C1 C2 C3 -46.9(2)
C1 C2 C3 C8 -90.1(2)
C1 C2 C3 C4 41.2(2)
C1 C2 C3 C11 157.53(17)
C8 C3 C4 C5 87.2(2)
C2 C3 C4 C5 -41.7(2)
C11 C3 C4 C5 -158.17(18)
C3 C4 C5 C6 47.8(2)
C3 C4 C5 C9 -80.1(2)
C3 C4 C5 C12 165.83(17)
C4 C5 C6 C1 -52.9(2)
C9 C5 C6 C1 76.54(19)
C12 C5 C6 C1 -170.20(15)
C7 C1 C6 C5 -69.3(2)
C10 C1 C6 C5 171.33(16)
C2 C1 C6 C5 52.55(19)
C10 C1 C7 O2 -144.24(19)
C2 C1 C7 O2 -24.0(2)
C6 C1 C7 O2 97.0(2)
C10 C1 C7 O1 37.2(2)
C2 C1 C7 O1 157.51(15)
C6 C1 C7 O1 -81.56(19)
C4 C3 C8 O4 175.37(19)
C2 C3 C8 O4 -56.4(3)
C11 C3 C8 O4 58.6(3)
C4 C3 C8 O3 3.1(3)
C2 C3 C8 O3 131.42(18)
C11 C3 C8 O3 -113.6(2)
C6 C5 C9 O6 34.7(2)
C4 C5 C9 O6 161.30(15)
C12 C5 C9 O6 -81.99(19)
C6 C5 C9 O5 -149.79(16)
C4 C5 C9 O5 -23.2(2)
C12 C5 C9 O5 93.50(19)
N1 C13 C14 C15 1.1(3)
C13 C14 C15 C16 -0.6(3)
C14 C15 C16 C17 179.29(19)
C14 C15 C16 C21 -0.4(3)
C21 C16 C17 C18 1.0(3)
C15 C16 C17 C18 -178.7(2)
C16 C17 C18 C19 -0.9(3)
C17 C18 C19 C20 -0.9(3)
C18 C19 C20 O7 -177.21(19)
C18 C19 C20 C21 2.4(3)
C17 C16 C21 N1 -178.79(17)
C15 C16 C21 N1 0.9(3)
C17 C16 C21 C20 0.6(3)
C15 C16 C21 C20 -179.68(17)
O7 C20 C21 N1 -3.2(3)
C19 C20 C21 N1 177.11(17)
O7 C20 C21 C16 177.37(17)
C19 C20 C21 C16 -2.3(3)
C14 C13 N1 C21 -0.6(3)
C16 C21 N1 C13 -0.4(3)
C20 C21 N1 C13 -179.86(17)
